data_2241087
loop_
_publ_author_name
'Kandhaswamy, Abirami'
'Meena, K.S.'
'Deepa, S.'
'Murugavel, S.'

_publ_section_title
;
 Crystal structure of
 [(2<i>S</i>,3<i>R</i>)-3-hydroxy-3-phenylbutan-2-yl]pyrrolidinium
 chloride
;
_journal_coeditor_code HB7497
_journal_issue 10
_journal_name_full 'Acta Crystallographica Section E'
_journal_page_first o758
_journal_paper_doi 10.1107/S2056989015016916
_journal_volume 71
_journal_year 2015
_chemical_formula_iupac 'C14 H22 N O +, Cl-'
_chemical_formula_moiety 'C14 H22 N O +, Cl-'
_chemical_formula_sum 'C14 H22 Cl N O'
_chemical_formula_weight 255.78
_chemical_name_systematic
;
[(2<i>S</i>,3<i>R</i>)-3-Hydroxy-3-phenylbutan-2-yl]pyrrolidinium chloride
;
_space_group_IT_number 19
_symmetry_cell_setting orthorhombic
_symmetry_space_group_name_Hall 'P 2ac 2ab'
_symmetry_space_group_name_H-M 'P 21 21 21'
_atom_sites_solution_hydrogens geom
_atom_sites_solution_primary direct
_atom_sites_solution_secondary difmap
_audit_creation_method SHELXL-97
_cell_angle_alpha 90.00
_cell_angle_beta 90.00
_cell_angle_gamma 90.00
_cell_formula_units_Z 4
_cell_length_a 7.3912(14)
_cell_length_b 9.7002(17)
_cell_length_c 19.727(4)
_cell_measurement_reflns_used 3836
_cell_measurement_temperature 293(2)
_cell_measurement_theta_max 29.2
_cell_measurement_theta_min 3.7
_cell_volume 1414.3(5)
_computing_cell_refinement
;
SAINT (Bruker, 2002)
;
_computing_data_collection
;
SMART (Bruker, 2002)
;
_computing_data_reduction
;
SAINT (Bruker, 2002)
;
_computing_molecular_graphics
;
ORTEP-3 for Windows (Farrugia, 2012)
;
_computing_publication_material
;
SHELXL97 (Sheldrick, 2008) and  PLATON (Spek, 2009)
;
_computing_structure_refinement
;
SHELXL97 (Sheldrick, 2008)
;
_computing_structure_solution
;
SHELXS97 (Sheldrick, 2008)
;
_diffrn_ambient_temperature 293(2)
_diffrn_measured_fraction_theta_full 0.991
_diffrn_measured_fraction_theta_max 0.873
_diffrn_measurement_device_type 'Bruker SMART CCD'
_diffrn_measurement_method '\f and \w scans'
_diffrn_radiation_monochromator graphite
_diffrn_radiation_source 'fine-focus sealed tube'
_diffrn_radiation_type MoK\a
_diffrn_radiation_wavelength 0.71073
_diffrn_reflns_av_R_equivalents 0.0239
_diffrn_reflns_av_sigmaI/netI 0.0339
_diffrn_reflns_limit_h_max 8
_diffrn_reflns_limit_h_min -9
_diffrn_reflns_limit_k_max 12
_diffrn_reflns_limit_k_min -12
_diffrn_reflns_limit_l_max 26
_diffrn_reflns_limit_l_min -25
_diffrn_reflns_number 6666
_diffrn_reflns_theta_full 25.00
_diffrn_reflns_theta_max 29.22
_diffrn_reflns_theta_min 3.74
_diffrn_standards_number 0
_exptl_absorpt_coefficient_mu 0.256
_exptl_absorpt_correction_T_max 0.960
_exptl_absorpt_correction_T_min 0.940
_exptl_absorpt_correction_type multi-scan
_exptl_absorpt_process_details
;
(SADABS; Sheldrick, 1996)
;
_exptl_crystal_colour colourless
_exptl_crystal_density_diffrn 1.201
_exptl_crystal_density_method 'not measured'
_exptl_crystal_description block
_exptl_crystal_F_000 552
_exptl_crystal_size_max 0.24
_exptl_crystal_size_mid 0.21
_exptl_crystal_size_min 0.16
_refine_diff_density_max 0.194
_refine_diff_density_min -0.165
_refine_ls_abs_structure_details
;
Flack (1983), 1235 Friedel pairs
;
_refine_ls_abs_structure_Flack -0.01(7)
_refine_ls_extinction_method none
_refine_ls_goodness_of_fit_ref 1.023
_refine_ls_hydrogen_treatment mixed
_refine_ls_matrix_type full
_refine_ls_number_parameters 160
_refine_ls_number_reflns 3163
_refine_ls_number_restraints 0
_refine_ls_restrained_S_all 1.023
_refine_ls_R_factor_all 0.0514
_refine_ls_R_factor_gt 0.0417
_refine_ls_shift/su_max 0.000
_refine_ls_shift/su_mean 0.000
_refine_ls_structure_factor_coef Fsqd
_refine_ls_weighting_details 'calc w=1/[\s^2^(Fo^2^)+(0.0569P)^2^+0.1443P] where P=(Fo^2^+2Fc^2^)/3'
_refine_ls_weighting_scheme calc
_refine_ls_wR_factor_gt 0.1007
_refine_ls_wR_factor_ref 0.1073
_reflns_number_gt 2750
_reflns_number_total 3163
_reflns_threshold_expression I>2\s(I)
_cod_data_source_file hb7497sup1.cif
_cod_data_source_block I
_cod_original_cell_volume 1414.4(4)
_cod_database_code 2241087

loop_
_symmetry_equiv_pos_as_xyz
'x, y, z'
'-x+1/2, -y, z+1/2'
'x+1/2, -y+1/2, -z'
'-x, y+1/2, -z+1/2'

loop_
_atom_site_type_symbol
_atom_site_label
_atom_site_fract_x
_atom_site_fract_y
_atom_site_fract_z
_atom_site_U_iso_or_equiv
_atom_site_adp_type
_atom_site_calc_flag
_atom_site_refinement_flags
_atom_site_occupancy
_atom_site_symmetry_multiplicity
C C1 0.7420(2) 0.74116(19) 0.62918(9) 0.0356(4) Uani d . 1 1
C C2 0.6667(3) 0.8068(2) 0.57376(10) 0.0478(5) Uani d . 1 1
H H2 0.6323 0.8988 0.5772 0.057 Uiso calc R 1 1
C C3 0.6418(4) 0.7369(3) 0.51298(12) 0.0596(6) Uani d . 1 1
H H3 0.5911 0.7826 0.4762 0.071 Uiso calc R 1 1
C C4 0.6913(4) 0.6009(3) 0.50673(12) 0.0623(6) Uani d . 1 1
H H4 0.6728 0.5542 0.4661 0.075 Uiso calc R 1 1
C C5 0.7685(3) 0.5345(2) 0.56109(13) 0.0568(6) Uani d . 1 1
H H5 0.8043 0.4430 0.5570 0.068 Uiso calc R 1 1
C C6 0.7931(3) 0.6034(2) 0.62179(11) 0.0440(4) Uani d . 1 1
H H6 0.8446 0.5571 0.6583 0.053 Uiso calc R 1 1
C C7 0.7703(2) 0.81613(18) 0.69701(9) 0.0345(4) Uani d . 1 1
C C8 0.9719(3) 0.8127(3) 0.71443(10) 0.0490(5) Uani d . 1 1
H H8A 1.0408 0.8444 0.6762 0.074 Uiso calc R 1 1
H H8B 1.0069 0.7200 0.7253 0.074 Uiso calc R 1 1
H H8C 0.9946 0.8715 0.7527 0.074 Uiso calc R 1 1
C C9 0.6487(3) 0.74346(18) 0.75061(9) 0.0333(4) Uani d . 1 1
H H9 0.6670 0.6440 0.7451 0.040 Uiso calc R 1 1
C C10 0.4494(3) 0.7716(2) 0.73699(10) 0.0461(5) Uani d . 1 1
H H10A 0.3768 0.7182 0.7676 0.069 Uiso calc R 1 1
H H10B 0.4209 0.7464 0.6912 0.069 Uiso calc R 1 1
H H10C 0.4248 0.8678 0.7436 0.069 Uiso calc R 1 1
C C11 0.6819(3) 0.9254(2) 0.84700(11) 0.0505(5) Uani d . 1 1
H H11A 0.7778 0.9828 0.8289 0.061 Uiso calc R 1 1
H H11B 0.5659 0.9641 0.8341 0.061 Uiso calc R 1 1
C C12 0.6971(4) 0.9122(3) 0.92291(12) 0.0723(8) Uani d . 1 1
H H12A 0.8227 0.9160 0.9370 0.087 Uiso calc R 1 1
H H12B 0.6310 0.9855 0.9454 0.087 Uiso calc R 1 1
C C13 0.6170(6) 0.7756(3) 0.93918(14) 0.0910(11) Uani d . 1 1
H H13A 0.6936 0.7271 0.9712 0.109 Uiso calc R 1 1
H H13B 0.4988 0.7878 0.9597 0.109 Uiso calc R 1 1
C C14 0.6001(3) 0.6945(3) 0.87578(10) 0.0612(6) Uani d . 1 1
H H14A 0.4741 0.6830 0.8633 0.073 Uiso calc R 1 1
H H14B 0.6547 0.6041 0.8810 0.073 Uiso calc R 1 1
N N1 0.7001(2) 0.77830(17) 0.82284(7) 0.0369(4) Uani d . 1 1
O O1 0.7091(2) 0.95487(12) 0.69491(7) 0.0457(4) Uani d . 1 1
H H1A 0.7648 0.9970 0.6655 0.069 Uiso calc R 1 1
Cl Cl1 0.93476(8) 0.17271(6) 0.62270(3) 0.05642(18) Uani d . 1 1
H H1 0.817(3) 0.761(2) 0.8290(9) 0.034(5) Uiso d . 1 1

loop_
_atom_site_aniso_label
_atom_site_aniso_U_11
_atom_site_aniso_U_22
_atom_site_aniso_U_33
_atom_site_aniso_U_12
_atom_site_aniso_U_13
_atom_site_aniso_U_23
C1 0.0296(9) 0.0393(9) 0.0378(9) 0.0004(7) 0.0036(7) 0.0035(7)
C2 0.0494(12) 0.0502(12) 0.0439(10) 0.0079(10) -0.0003(9) 0.0068(9)
C3 0.0524(14) 0.0828(16) 0.0434(12) 0.0025(13) -0.0078(10) 0.0065(11)
C4 0.0620(16) 0.0770(16) 0.0479(13) -0.0072(14) 0.0016(11) -0.0190(11)
C5 0.0570(15) 0.0475(12) 0.0660(15) 0.0006(11) 0.0101(11) -0.0127(10)
C6 0.0413(10) 0.0425(10) 0.0483(11) 0.0046(8) 0.0023(9) 0.0038(9)
C7 0.0318(9) 0.0340(8) 0.0378(9) 0.0009(8) 0.0036(7) 0.0037(7)
C8 0.0312(10) 0.0675(14) 0.0485(11) -0.0083(10) 0.0034(8) 0.0011(10)
C9 0.0328(9) 0.0311(8) 0.0360(9) -0.0024(7) 0.0002(7) 0.0031(7)
C10 0.0324(10) 0.0557(12) 0.0503(11) -0.0086(9) 0.0016(9) 0.0070(9)
C11 0.0484(13) 0.0465(11) 0.0566(12) 0.0007(10) 0.0044(10) -0.0112(9)
C12 0.0666(17) 0.095(2) 0.0550(14) 0.0253(16) -0.0025(13) -0.0263(14)
C13 0.133(3) 0.092(2) 0.0482(14) 0.025(2) 0.0297(16) 0.0091(13)
C14 0.0536(14) 0.0890(18) 0.0411(11) -0.0199(12) 0.0026(10) 0.0173(12)
N1 0.0311(9) 0.0417(8) 0.0379(8) -0.0014(7) 0.0042(7) 0.0009(6)
O1 0.0526(9) 0.0307(6) 0.0538(8) -0.0013(6) 0.0164(7) 0.0050(6)
Cl1 0.0548(3) 0.0642(3) 0.0503(3) -0.0250(3) -0.0023(3) 0.0119(2)

loop_
_atom_type_symbol
_atom_type_description
_atom_type_scat_dispersion_real
_atom_type_scat_dispersion_imag
_atom_type_scat_source
C C 0.0033 0.0016 'International Tables Vol C Tables 4.2.6.8 and 6.1.1.4'
H H 0.0000 0.0000 'International Tables Vol C Tables 4.2.6.8 and 6.1.1.4'
N N 0.0061 0.0033 'International Tables Vol C Tables 4.2.6.8 and 6.1.1.4'
O O 0.0106 0.0060 'International Tables Vol C Tables 4.2.6.8 and 6.1.1.4'
Cl Cl 0.1484 0.1585 'International Tables Vol C Tables 4.2.6.8 and 6.1.1.4'

loop_
_geom_angle_atom_site_label_1
_geom_angle_atom_site_label_2
_geom_angle_atom_site_label_3
_geom_angle
C2 C1 C6 117.9(2)
C2 C1 C7 121.70(17)
C6 C1 C7 120.44(18)
C1 C2 C3 120.7(2)
C1 C2 H2 119.6
C3 C2 H2 119.6
C4 C3 C2 120.7(2)
C4 C3 H3 119.6
C2 C3 H3 119.6
C3 C4 C5 119.3(2)
C3 C4 H4 120.3
C5 C4 H4 120.3
C4 C5 C6 120.3(2)
C4 C5 H5 119.9
C6 C5 H5 119.9
C5 C6 C1 121.1(2)
C5 C6 H6 119.4
C1 C6 H6 119.4
O1 C7 C8 109.73(17)
O1 C7 C1 112.29(15)
C8 C7 C1 108.54(16)
O1 C7 C9 105.37(14)
C8 C7 C9 113.58(16)
C1 C7 C9 107.36(15)
C7 C8 H8A 109.5
C7 C8 H8B 109.5
H8A C8 H8B 109.5
C7 C8 H8C 109.5
H8A C8 H8C 109.5
H8B C8 H8C 109.5
N1 C9 C10 111.66(16)
N1 C9 C7 113.19(15)
C10 C9 C7 110.96(15)
N1 C9 H9 106.9
C10 C9 H9 106.9
C7 C9 H9 106.9
C9 C10 H10A 109.5
C9 C10 H10B 109.5
H10A C10 H10B 109.5
C9 C10 H10C 109.5
H10A C10 H10C 109.5
H10B C10 H10C 109.5
C12 C11 N1 103.1(2)
C12 C11 H11A 111.2
N1 C11 H11A 111.2
C12 C11 H11B 111.2
N1 C11 H11B 111.2
H11A C11 H11B 109.1
C13 C12 C11 105.1(2)
C13 C12 H12A 110.7
C11 C12 H12A 110.7
C13 C12 H12B 110.7
C11 C12 H12B 110.7
H12A C12 H12B 108.8
C14 C13 C12 108.9(2)
C14 C13 H13A 109.9
C12 C13 H13A 109.9
C14 C13 H13B 109.9
C12 C13 H13B 109.9
H13A C13 H13B 108.3
C13 C14 N1 104.8(2)
C13 C14 H14A 110.8
N1 C14 H14A 110.8
C13 C14 H14B 110.8
N1 C14 H14B 110.8
H14A C14 H14B 108.9
C11 N1 C9 119.07(15)
C11 N1 C14 104.25(17)
C9 N1 C14 114.00(15)
C11 N1 H1 102.7(13)
C9 N1 H1 109.3(12)
C14 N1 H1 106.2(13)
C7 O1 H1A 109.5

loop_
_geom_bond_atom_site_label_1
_geom_bond_atom_site_label_2
_geom_bond_distance
C1 C2 1.382(3)
C1 C6 1.396(3)
C1 C7 1.537(3)
C2 C3 1.390(3)
C2 H2 0.9300
C3 C4 1.375(4)
C3 H3 0.9300
C4 C5 1.375(4)
C4 H4 0.9300
C5 C6 1.383(3)
C5 H5 0.9300
C6 H6 0.9300
C7 O1 1.420(2)
C7 C8 1.530(3)
C7 C9 1.557(2)
C8 H8A 0.9600
C8 H8B 0.9600
C8 H8C 0.9600
C9 N1 1.513(2)
C9 C10 1.522(3)
C9 H9 0.9800
C10 H10A 0.9600
C10 H10B 0.9600
C10 H10C 0.9600
C11 C12 1.507(3)
C11 N1 1.511(3)
C11 H11A 0.9700
C11 H11B 0.9700
C12 C13 1.486(4)
C12 H12A 0.9700
C12 H12B 0.9700
C13 C14 1.483(4)
C13 H13A 0.9700
C13 H13B 0.9700
C14 N1 1.516(3)
C14 H14A 0.9700
C14 H14B 0.9700
N1 H1 0.89(2)
O1 H1A 0.8200

loop_
_geom_hbond_atom_site_label_D
_geom_hbond_atom_site_label_H
_geom_hbond_atom_site_label_A
_geom_hbond_site_symmetry_A
_geom_hbond_distance_DH
_geom_hbond_distance_HA
_geom_hbond_distance_DA
_geom_hbond_angle_DHA
N1 H1 Cl1 4_756 0.89(2) 2.24(2) 3.0804(19) 158.0(2)
O1 H1A Cl1 1_565 0.82 2.28 3.0456(14) 156
C3 H3 Cg 3_466 0.93 2.93 3.630(3) 133

loop_
_geom_torsion_atom_site_label_1
_geom_torsion_atom_site_label_2
_geom_torsion_atom_site_label_3
_geom_torsion_atom_site_label_4
_geom_torsion
C6 C1 C2 C3 0.5(3)
C7 C1 C2 C3 -179.8(2)
C1 C2 C3 C4 0.1(4)
C2 C3 C4 C5 -0.9(4)
C3 C4 C5 C6 1.1(4)
C4 C5 C6 C1 -0.5(3)
C2 C1 C6 C5 -0.3(3)
C7 C1 C6 C5 180.00(19)
C2 C1 C7 O1 0.7(2)
C6 C1 C7 O1 -179.62(17)
C2 C1 C7 C8 -120.8(2)
C6 C1 C7 C8 58.9(2)
C2 C1 C7 C9 116.06(19)
C6 C1 C7 C9 -64.3(2)
O1 C7 C9 N1 -76.39(18)
C8 C7 C9 N1 43.7(2)
C1 C7 C9 N1 163.74(15)
O1 C7 C9 C10 50.1(2)
C8 C7 C9 C10 170.19(18)
C1 C7 C9 C10 -69.8(2)
N1 C11 C12 C13 -32.0(3)
C11 C12 C13 C14 14.7(3)
C12 C13 C14 N1 8.7(3)
C12 C11 N1 C9 165.87(19)
C12 C11 N1 C14 37.5(2)
C10 C9 N1 C11 -62.2(2)
C7 C9 N1 C11 63.9(2)
C10 C9 N1 C14 61.6(2)
C7 C9 N1 C14 -172.33(17)
C13 C14 N1 C11 -28.6(3)
C13 C14 N1 C9 -160.0(2)

_cod_database_fobs_code 2241087
